data_4083265
loop_
_publ_author_name
'Gray, Katherine'
'Page, Michael J.'
'Wagler, J\"org'
'Messerle, Barbara A.'

_publ_section_title
;
 Iridium(III) Cp* Complexes for the Efficient Hydroamination of Internal
 Alkynes
;
_journal_issue 17
_journal_name_full Organometallics
_journal_page_first 6270
_journal_paper_doi 10.1021/om300550k
_journal_volume 31
_journal_year 2012
_chemical_formula_moiety 'C30 H39 Cl Ir N2, C24 H20 B '
_chemical_formula_sum 'C54 H59 B Cl Ir N2'
_chemical_formula_weight 974.49
_chemical_name_systematic
;
 ?
;
_space_group_IT_number 19
_symmetry_cell_setting orthorhombic
_symmetry_space_group_name_Hall 'P 2ac 2ab'
_symmetry_space_group_name_H-M 'P 21 21 21'
_atom_sites_solution_hydrogens geom
_atom_sites_solution_primary direct
_atom_sites_solution_secondary difmap
_audit_creation_method SHELXL-97
_cell_angle_alpha 90.00
_cell_angle_beta 90.00
_cell_angle_gamma 90.00
_cell_formula_units_Z 4
_cell_length_a 12.3601(2)
_cell_length_b 14.9918(2)
_cell_length_c 24.2825(3)
_cell_measurement_reflns_used 78077
_cell_measurement_temperature 100(2)
_cell_measurement_theta_max 35.631
_cell_measurement_theta_min 2.546
_cell_volume 4499.55(11)
_computing_cell_refinement 'HKL Scalepack (Otwinowski & Minor 1997)'
_computing_data_collection 'Nonius Collect, KappaCCD'
_computing_data_reduction 'Denzo and Scalepak (Otwinowski & Minor, 1997)'
_computing_molecular_graphics 'ORTEP32 for windows (Farugia)'
_computing_publication_material 'Ciftab (Sheldrick, 1997)'
_computing_structure_refinement 'SHELXL-97 (Sheldrick, 1997)'
_computing_structure_solution 'SHELXS-97 (Sheldrick, 1990)'
_diffrn_ambient_temperature 100(2)
_diffrn_measured_fraction_theta_full 0.998
_diffrn_measured_fraction_theta_max 0.998
_diffrn_measurement_device_type 'Nonius Kappa CCD area detector'
_diffrn_measurement_method 'phi and omega scans'
_diffrn_radiation_monochromator graphite
_diffrn_radiation_source 'fine-focus sealed tube'
_diffrn_radiation_type MoK\a
_diffrn_radiation_wavelength 0.71073
_diffrn_reflns_av_R_equivalents 0.0441
_diffrn_reflns_av_sigmaI/netI 0.0456
_diffrn_reflns_limit_h_max 19
_diffrn_reflns_limit_h_min -17
_diffrn_reflns_limit_k_max 24
_diffrn_reflns_limit_k_min -24
_diffrn_reflns_limit_l_max 39
_diffrn_reflns_limit_l_min -38
_diffrn_reflns_number 67034
_diffrn_reflns_theta_full 35.00
_diffrn_reflns_theta_max 35.00
_diffrn_reflns_theta_min 2.84
_exptl_absorpt_coefficient_mu 3.065
_exptl_absorpt_correction_T_max 0.561
_exptl_absorpt_correction_T_min 0.457
_exptl_absorpt_correction_type multi-scan
_exptl_absorpt_process_details SORTAV
_exptl_crystal_colour black
_exptl_crystal_density_diffrn 1.439
_exptl_crystal_density_method 'not measured'
_exptl_crystal_description piece
_exptl_crystal_F_000 1984
_exptl_crystal_size_max 0.36
_exptl_crystal_size_mid 0.22
_exptl_crystal_size_min 0.19
_refine_diff_density_max 1.135
_refine_diff_density_min -1.376
_refine_diff_density_rms 0.103
_refine_ls_abs_structure_details 'Flack H D (1983), Acta Cryst. A39, 876-881'
_refine_ls_abs_structure_Flack -0.012(3)
_refine_ls_extinction_method none
_refine_ls_goodness_of_fit_ref 1.049
_refine_ls_hydrogen_treatment constr
_refine_ls_matrix_type full
_refine_ls_number_parameters 543
_refine_ls_number_reflns 19464
_refine_ls_number_restraints 0
_refine_ls_restrained_S_all 1.049
_refine_ls_R_factor_all 0.0399
_refine_ls_R_factor_gt 0.0295
_refine_ls_shift/su_max 0.002
_refine_ls_shift/su_mean 0.000
_refine_ls_structure_factor_coef Fsqd
_refine_ls_weighting_details 'calc w=1/[\s^2^(Fo^2^)+(0.0179P)^2^+1.0482P] where P=(Fo^2^+2Fc^2^)/3'
_refine_ls_weighting_scheme calc
_refine_ls_wR_factor_gt 0.0507
_refine_ls_wR_factor_ref 0.0529
_reflns_number_gt 17312
_reflns_number_total 19464
_reflns_threshold_expression >2sigma(I)
_cod_data_source_file om300550k_si_001.cif
_cod_data_source_block compound_13a
_cod_original_sg_symbol_Hall P2ac2ab
_cod_original_sg_symbol_H-M P212121
_cod_database_code 4083265

loop_
_symmetry_equiv_pos_as_xyz
'x, y, z'
'-x+1/2, -y, z+1/2'
'x+1/2, -y+1/2, -z'
'-x, y+1/2, -z+1/2'

loop_
_atom_site_label
_atom_site_type_symbol
_atom_site_fract_x
_atom_site_fract_y
_atom_site_fract_z
_atom_site_U_iso_or_equiv
_atom_site_adp_type
_atom_site_occupancy
_atom_site_symmetry_multiplicity
_atom_site_calc_flag
_atom_site_refinement_flags
Ir1 Ir 0.819200(6) 0.070393(4) 0.054869(3) 0.01655(2) Uani 1 1 d .
Cl1 Cl 0.70442(5) 0.19505(3) 0.03908(2) 0.02820(13) Uani 1 1 d .
N1 N 0.68087(16) -0.00629(10) 0.04497(7) 0.0187(3) Uani 1 1 d .
N2 N 0.81162(16) 0.04876(10) -0.02951(7) 0.0188(3) Uani 1 1 d .
C1 C 0.9632(2) 0.00428(14) 0.08707(9) 0.0205(4) Uani 1 1 d .
C2 C 0.88600(19) 0.01317(13) 0.13060(9) 0.0199(4) Uani 1 1 d .
C3 C 0.8639(2) 0.10630(14) 0.13850(9) 0.0249(5) Uani 1 1 d .
C4 C 0.9333(2) 0.15510(15) 0.10058(10) 0.0303(6) Uani 1 1 d .
C5 C 0.99410(19) 0.09305(15) 0.06934(9) 0.0254(5) Uani 1 1 d .
C6 C 1.0161(2) -0.08061(17) 0.06912(10) 0.0314(5) Uani 1 1 d .
H6A H 1.0762 -0.0946 0.0940 0.047 Uiso 1 1 calc R
H6B H 1.0437 -0.0737 0.0315 0.047 Uiso 1 1 calc R
H6C H 0.9631 -0.1292 0.0701 0.047 Uiso 1 1 calc R
C7 C 0.84165(18) -0.06141(15) 0.16467(9) 0.0256(5) Uani 1 1 d .
H7A H 0.8844 -0.0673 0.1985 0.038 Uiso 1 1 calc R
H7B H 0.8453 -0.1172 0.1437 0.038 Uiso 1 1 calc R
H7C H 0.7662 -0.0486 0.1742 0.038 Uiso 1 1 calc R
C8 C 0.7915(2) 0.14696(18) 0.18122(11) 0.0389(7) Uani 1 1 d .
H8A H 0.7378 0.1029 0.1931 0.058 Uiso 1 1 calc R
H8B H 0.7544 0.1989 0.1656 0.058 Uiso 1 1 calc R
H8C H 0.8349 0.1657 0.2129 0.058 Uiso 1 1 calc R
C9 C 0.9423(3) 0.25488(16) 0.09746(14) 0.0509(9) Uani 1 1 d .
H9A H 0.9912 0.2761 0.1264 0.076 Uiso 1 1 calc R
H9B H 0.8706 0.2816 0.1026 0.076 Uiso 1 1 calc R
H9C H 0.9710 0.2720 0.0613 0.076 Uiso 1 1 calc R
C10 C 1.0814(2) 0.1142(2) 0.02879(12) 0.0414(7) Uani 1 1 d .
H10A H 1.0687 0.1735 0.0131 0.062 Uiso 1 1 calc R
H10B H 1.0811 0.0696 -0.0007 0.062 Uiso 1 1 calc R
H10C H 1.1517 0.1135 0.0474 0.062 Uiso 1 1 calc R
C11 C 0.64226(18) -0.14990(14) 0.08745(9) 0.0206(4) Uani 1 1 d .
C12 C 0.59296(18) -0.19996(15) 0.12877(9) 0.0231(4) Uani 1 1 d .
H12 H 0.6047 -0.2626 0.1296 0.028 Uiso 1 1 calc R
C13 C 0.52726(18) -0.16189(16) 0.16883(10) 0.0256(5) Uani 1 1 d .
C14 C 0.50991(17) -0.07025(19) 0.16601(10) 0.0278(4) Uani 1 1 d .
H14 H 0.4643 -0.0431 0.1927 0.033 Uiso 1 1 calc R
C15 C 0.55688(19) -0.01674(15) 0.12556(10) 0.0247(4) Uani 1 1 d .
C16 C 0.62431(18) -0.05725(14) 0.08651(9) 0.0194(4) Uani 1 1 d .
C17 C 0.71196(19) -0.19592(14) 0.04558(10) 0.0263(5) Uani 1 1 d .
H17A H 0.7252 -0.2575 0.0573 0.039 Uiso 1 1 calc R
H17B H 0.7811 -0.1643 0.0423 0.039 Uiso 1 1 calc R
H17C H 0.6751 -0.1960 0.0098 0.039 Uiso 1 1 calc R
C18 C 0.4760(2) -0.21727(19) 0.21362(11) 0.0335(6) Uani 1 1 d .
H18A H 0.4861 -0.2807 0.2053 0.050 Uiso 1 1 calc R
H18B H 0.3985 -0.2039 0.2156 0.050 Uiso 1 1 calc R
H18C H 0.5102 -0.2032 0.2490 0.050 Uiso 1 1 calc R
C19 C 0.5291(2) 0.08131(17) 0.12246(11) 0.0359(6) Uani 1 1 d .
H19A H 0.4815 0.0919 0.0909 0.054 Uiso 1 1 calc R
H19B H 0.5956 0.1162 0.1181 0.054 Uiso 1 1 calc R
H19C H 0.4922 0.0994 0.1564 0.054 Uiso 1 1 calc R
C20 C 0.64463(19) -0.00912(15) -0.00520(10) 0.0241(5) Uani 1 1 d .
H20 H 0.5741 -0.0303 -0.0137 0.029 Uiso 1 1 calc R
C21 C 0.71831(18) 0.02195(14) -0.04751(9) 0.0220(4) Uani 1 1 d .
H21 H 0.6997 0.0226 -0.0855 0.026 Uiso 1 1 calc R
C22 C 0.90032(17) 0.05979(13) -0.06771(8) 0.0188(4) Uani 1 1 d .
C23 C 0.9289(2) 0.14459(14) -0.08772(9) 0.0232(5) Uani 1 1 d .
C24 C 1.0193(2) 0.15079(15) -0.12147(10) 0.0264(5) Uani 1 1 d .
H24 H 1.0395 0.2077 -0.1353 0.032 Uiso 1 1 calc R
C25 C 1.08165(19) 0.07696(18) -0.13591(9) 0.0264(5) Uani 1 1 d .
C26 C 1.0492(2) -0.00630(15) -0.11622(10) 0.0248(5) Uani 1 1 d .
H26 H 1.0902 -0.0575 -0.1259 0.030 Uiso 1 1 calc R
C27 C 0.9580(2) -0.01667(13) -0.08264(9) 0.0202(4) Uani 1 1 d .
C28 C 0.8633(2) 0.22570(14) -0.07410(11) 0.0329(6) Uani 1 1 d .
H28A H 0.8781 0.2439 -0.0361 0.049 Uiso 1 1 calc R
H28B H 0.7862 0.2120 -0.0781 0.049 Uiso 1 1 calc R
H28C H 0.8828 0.2743 -0.0992 0.049 Uiso 1 1 calc R
C29 C 1.1810(2) 0.08583(17) -0.17182(12) 0.0392(6) Uani 1 1 d .
H29A H 1.2416 0.1077 -0.1496 0.059 Uiso 1 1 calc R
H29B H 1.1663 0.1280 -0.2017 0.059 Uiso 1 1 calc R
H29C H 1.1995 0.0275 -0.1874 0.059 Uiso 1 1 calc R
C30 C 0.92328(19) -0.10913(13) -0.06621(10) 0.0244(5) Uani 1 1 d .
H30A H 0.8860 -0.1067 -0.0306 0.037 Uiso 1 1 calc R
H30B H 0.9871 -0.1476 -0.0631 0.037 Uiso 1 1 calc R
H30C H 0.8742 -0.1333 -0.0942 0.037 Uiso 1 1 calc R
B1 B 0.02095(19) 0.61149(15) 0.16169(10) 0.0180(4) Uani 1 1 d .
C31 C 0.10704(18) 0.53050(13) 0.17765(8) 0.0174(4) Uani 1 1 d .
C32 C 0.21801(19) 0.54500(15) 0.18721(9) 0.0203(4) Uani 1 1 d .
H32 H 0.2446 0.6044 0.1863 0.024 Uiso 1 1 calc R
C33 C 0.29086(19) 0.47570(16) 0.19803(9) 0.0230(5) Uani 1 1 d .
H33 H 0.3653 0.4887 0.2036 0.028 Uiso 1 1 calc R
C34 C 0.2550(2) 0.38848(16) 0.20064(10) 0.0251(5) Uani 1 1 d .
H34 H 0.3044 0.3411 0.2071 0.030 Uiso 1 1 calc R
C35 C 0.1459(2) 0.37145(15) 0.19364(10) 0.0254(5) Uani 1 1 d .
H35 H 0.1197 0.3120 0.1960 0.030 Uiso 1 1 calc R
C36 C 0.07453(18) 0.44084(14) 0.18313(9) 0.0217(4) Uani 1 1 d .
H36 H -0.0002 0.4272 0.1794 0.026 Uiso 1 1 calc R
C37 C -0.07798(17) 0.61478(13) 0.20661(8) 0.0169(4) Uani 1 1 d .
C38 C -0.06645(18) 0.58523(14) 0.26086(9) 0.0210(4) Uani 1 1 d .
H38 H -0.0002 0.5581 0.2714 0.025 Uiso 1 1 calc R
C39 C -0.14761(19) 0.59377(14) 0.30010(9) 0.0229(4) Uani 1 1 d .
H39 H -0.1357 0.5731 0.3366 0.027 Uiso 1 1 calc R
C40 C -0.24513(19) 0.63203(15) 0.28639(10) 0.0246(5) Uani 1 1 d .
H40 H -0.3014 0.6370 0.3129 0.030 Uiso 1 1 calc R
C41 C -0.2597(2) 0.6632(2) 0.23323(11) 0.0353(6) Uani 1 1 d .
H41 H -0.3261 0.6907 0.2233 0.042 Uiso 1 1 calc R
C42 C -0.1778(2) 0.65450(16) 0.19432(9) 0.0292(5) Uani 1 1 d .
H42 H -0.1900 0.6762 0.1581 0.035 Uiso 1 1 calc R
C43 C -0.03466(18) 0.59465(13) 0.09991(8) 0.0186(4) Uani 1 1 d .
C44 C -0.0876(2) 0.51485(19) 0.08651(11) 0.0342(6) Uani 1 1 d .
H44 H -0.0886 0.4683 0.1131 0.041 Uiso 1 1 calc R
C45 C -0.1390(2) 0.50036(19) 0.03613(11) 0.0367(6) Uani 1 1 d .
H45 H -0.1735 0.4449 0.0291 0.044 Uiso 1 1 calc R
C46 C -0.13982(18) 0.56662(18) -0.00358(9) 0.0261(4) Uani 1 1 d .
H46 H -0.1748 0.5574 -0.0380 0.031 Uiso 1 1 calc R
C47 C -0.0888(2) 0.64627(15) 0.00785(10) 0.0275(5) Uani 1 1 d .
H47 H -0.0883 0.6924 -0.0190 0.033 Uiso 1 1 calc R
C48 C -0.0376(2) 0.65992(13) 0.05861(10) 0.0252(4) Uani 1 1 d .
H48 H -0.0034 0.7156 0.0653 0.030 Uiso 1 1 calc R
C49 C 0.08649(17) 0.70686(14) 0.16252(9) 0.0190(4) Uani 1 1 d .
C50 C 0.17115(19) 0.72412(13) 0.12524(9) 0.0212(4) Uani 1 1 d .
H50 H 0.1845 0.6822 0.0967 0.025 Uiso 1 1 calc R
C51 C 0.23666(19) 0.80023(15) 0.12830(10) 0.0253(5) Uani 1 1 d .
H51 H 0.2939 0.8085 0.1027 0.030 Uiso 1 1 calc R
C52 C 0.21752(19) 0.86356(15) 0.16894(11) 0.0269(5) Uani 1 1 d .
H52 H 0.2616 0.9153 0.1715 0.032 Uiso 1 1 calc R
C53 C 0.13331(19) 0.85009(15) 0.20559(10) 0.0239(4) Uani 1 1 d .
H53 H 0.1188 0.8934 0.2332 0.029 Uiso 1 1 calc R
C54 C 0.06963(18) 0.77355(14) 0.20237(9) 0.0209(4) Uani 1 1 d .
H54 H 0.0125 0.7661 0.2281 0.025 Uiso 1 1 calc R

loop_
_atom_site_aniso_label
_atom_site_aniso_U_11
_atom_site_aniso_U_22
_atom_site_aniso_U_33
_atom_site_aniso_U_23
_atom_site_aniso_U_13
_atom_site_aniso_U_12
Ir1 0.02252(4) 0.01183(2) 0.01530(3) -0.00022(3) -0.00578(3) -0.00008(3)
Cl1 0.0419(4) 0.01809(19) 0.0246(3) 0.00107(17) -0.0029(2) 0.0112(2)
N1 0.0182(8) 0.0180(6) 0.0199(8) -0.0026(5) -0.0040(8) 0.0025(7)
N2 0.0233(9) 0.0137(6) 0.0193(8) -0.0001(5) -0.0042(8) 0.0012(6)
C1 0.0195(11) 0.0220(9) 0.0201(10) 0.0031(7) -0.0063(9) -0.0019(8)
C2 0.0229(11) 0.0194(8) 0.0175(10) 0.0015(7) -0.0072(8) -0.0025(8)
C3 0.0345(13) 0.0215(9) 0.0188(10) -0.0039(8) -0.0111(9) -0.0005(9)
C4 0.0438(16) 0.0203(9) 0.0268(12) 0.0033(8) -0.0164(11) -0.0090(10)
C5 0.0244(11) 0.0294(10) 0.0225(11) 0.0073(8) -0.0108(9) -0.0116(8)
C6 0.0280(12) 0.0359(12) 0.0304(12) -0.0040(10) -0.0093(9) 0.0118(10)
C7 0.0269(12) 0.0282(10) 0.0217(10) 0.0077(9) -0.0056(8) -0.0048(9)
C8 0.0531(19) 0.0382(13) 0.0254(12) -0.0122(10) -0.0130(12) 0.0132(12)
C9 0.079(3) 0.0194(10) 0.0545(19) 0.0031(11) -0.0320(18) -0.0170(13)
C10 0.0312(15) 0.0590(17) 0.0341(15) 0.0156(13) -0.0097(12) -0.0228(13)
C11 0.0162(10) 0.0242(9) 0.0215(10) -0.0014(8) -0.0057(8) 0.0007(8)
C12 0.0187(11) 0.0273(10) 0.0232(11) 0.0004(8) -0.0046(9) -0.0006(8)
C13 0.0128(10) 0.0378(11) 0.0263(11) 0.0039(9) -0.0019(9) 0.0003(9)
C14 0.0175(10) 0.0388(11) 0.0271(11) -0.0025(12) 0.0025(8) 0.0054(11)
C15 0.0177(11) 0.0283(10) 0.0280(11) -0.0047(9) -0.0010(9) 0.0050(8)
C16 0.0163(10) 0.0223(10) 0.0197(9) -0.0021(7) -0.0027(8) 0.0018(7)
C17 0.0309(12) 0.0227(9) 0.0254(12) -0.0023(8) 0.0020(9) 0.0014(8)
C18 0.0207(12) 0.0469(14) 0.0329(13) 0.0094(11) 0.0012(10) 0.0049(11)
C19 0.0369(15) 0.0319(13) 0.0388(14) -0.0041(11) 0.0068(12) 0.0128(11)
C20 0.0200(11) 0.0300(10) 0.0222(11) -0.0044(8) -0.0056(9) 0.0035(8)
C21 0.0229(10) 0.0253(9) 0.0179(10) -0.0031(8) -0.0063(8) 0.0021(7)
C22 0.0217(10) 0.0194(8) 0.0153(9) 0.0008(7) -0.0048(7) -0.0011(7)
C23 0.0302(13) 0.0195(8) 0.0200(10) -0.0003(8) -0.0065(9) -0.0024(8)
C24 0.0340(14) 0.0229(9) 0.0223(11) 0.0061(8) -0.0072(10) -0.0075(9)
C25 0.0232(11) 0.0303(10) 0.0258(11) 0.0055(10) -0.0035(9) -0.0058(10)
C26 0.0209(11) 0.0252(9) 0.0283(12) 0.0035(8) -0.0011(10) 0.0001(8)
C27 0.0211(11) 0.0181(8) 0.0216(10) 0.0002(7) -0.0033(9) -0.0011(8)
C28 0.0515(16) 0.0163(9) 0.0308(13) 0.0044(8) 0.0018(12) 0.0001(10)
C29 0.0265(12) 0.0433(14) 0.0478(15) 0.0178(11) 0.0043(13) -0.0016(12)
C30 0.0258(12) 0.0178(8) 0.0295(13) 0.0005(8) 0.0049(9) -0.0005(8)
B1 0.0168(11) 0.0208(9) 0.0163(10) -0.0009(8) 0.0003(9) 0.0022(8)
C31 0.0175(10) 0.0227(9) 0.0120(9) -0.0030(7) 0.0006(7) 0.0025(7)
C32 0.0195(11) 0.0263(9) 0.0152(9) 0.0021(7) 0.0009(8) 0.0020(8)
C33 0.0163(11) 0.0331(11) 0.0195(10) 0.0034(9) 0.0014(8) 0.0047(8)
C34 0.0237(12) 0.0297(10) 0.0219(11) 0.0013(9) 0.0018(9) 0.0093(9)
C35 0.0285(13) 0.0208(9) 0.0269(12) -0.0045(8) 0.0003(10) 0.0054(8)
C36 0.0182(10) 0.0231(10) 0.0239(10) -0.0072(8) -0.0007(8) 0.0015(8)
C37 0.0174(10) 0.0190(8) 0.0144(9) 0.0004(7) 0.0005(7) 0.0019(7)
C38 0.0189(10) 0.0258(10) 0.0182(9) 0.0013(7) 0.0007(8) 0.0046(8)
C39 0.0266(12) 0.0244(9) 0.0176(10) 0.0030(7) 0.0041(8) 0.0009(8)
C40 0.0197(12) 0.0315(11) 0.0225(11) -0.0008(9) 0.0061(9) 0.0018(9)
C41 0.0215(13) 0.0562(16) 0.0280(13) 0.0028(12) 0.0028(10) 0.0174(12)
C42 0.0251(11) 0.0426(12) 0.0200(10) 0.0051(9) 0.0019(10) 0.0130(11)
C43 0.0151(10) 0.0257(9) 0.0151(9) -0.0004(7) 0.0021(8) 0.0034(7)
C44 0.0353(15) 0.0450(14) 0.0225(12) 0.0124(11) -0.0078(11) -0.0214(12)
C45 0.0368(15) 0.0447(14) 0.0285(13) 0.0077(11) -0.0133(11) -0.0204(12)
C46 0.0227(10) 0.0363(11) 0.0192(9) -0.0011(10) -0.0054(8) 0.0030(10)
C47 0.0374(14) 0.0239(10) 0.0211(11) -0.0001(8) -0.0090(10) 0.0077(9)
C48 0.0332(12) 0.0190(8) 0.0235(11) -0.0038(8) -0.0047(11) 0.0073(8)
C49 0.0178(10) 0.0230(8) 0.0161(9) 0.0022(8) -0.0001(8) 0.0041(8)
C50 0.0199(11) 0.0235(8) 0.0203(9) 0.0053(7) 0.0025(9) 0.0043(8)
C51 0.0187(11) 0.0279(10) 0.0291(12) 0.0093(9) 0.0040(9) 0.0031(8)
C52 0.0212(11) 0.0244(9) 0.0349(13) 0.0047(9) -0.0069(10) -0.0003(8)
C53 0.0224(11) 0.0242(9) 0.0251(11) -0.0012(8) -0.0039(9) 0.0011(8)
C54 0.0209(11) 0.0235(9) 0.0184(10) -0.0001(7) 0.0011(8) 0.0016(8)

loop_
_atom_type_symbol
_atom_type_description
_atom_type_scat_dispersion_real
_atom_type_scat_dispersion_imag
_atom_type_scat_source
C C 0.0033 0.0016 'International Tables Vol C Tables 4.2.6.8 and 6.1.1.4'
H H 0.0000 0.0000 'International Tables Vol C Tables 4.2.6.8 and 6.1.1.4'
N N 0.0061 0.0033 'International Tables Vol C Tables 4.2.6.8 and 6.1.1.4'
B B 0.0013 0.0007 'International Tables Vol C Tables 4.2.6.8 and 6.1.1.4'
Cl Cl 0.1484 0.1585 'International Tables Vol C Tables 4.2.6.8 and 6.1.1.4'
Ir Ir -1.4442 7.9887 'International Tables Vol C Tables 4.2.6.8 and 6.1.1.4'

loop_
_geom_angle_atom_site_label_1
_geom_angle_atom_site_label_2
_geom_angle_atom_site_label_3
_geom_angle
N1 Ir1 N2 76.22(7)
N1 Ir1 C3 117.08(8)
N2 Ir1 C3 166.56(9)
N1 Ir1 C1 117.52(7)
N2 Ir1 C1 108.63(8)
C3 Ir1 C1 64.55(9)
N1 Ir1 C2 101.01(7)
N2 Ir1 C2 141.64(7)
C3 Ir1 C2 38.42(8)
C1 Ir1 C2 38.18(9)
N1 Ir1 C4 155.15(9)
N2 Ir1 C4 128.12(9)
C3 Ir1 C4 38.91(9)
C1 Ir1 C4 63.78(9)
C2 Ir1 C4 63.93(8)
N1 Ir1 C5 155.13(7)
N2 Ir1 C5 102.97(8)
C3 Ir1 C5 64.27(9)
C1 Ir1 C5 38.49(8)
C2 Ir1 C5 63.85(8)
C4 Ir1 C5 37.41(10)
N1 Ir1 Cl1 85.70(5)
N2 Ir1 Cl1 86.37(5)
C3 Ir1 Cl1 96.18(6)
C1 Ir1 Cl1 154.37(6)
C2 Ir1 Cl1 131.92(6)
C4 Ir1 Cl1 90.59(7)
C5 Ir1 Cl1 119.15(6)
C20 N1 C16 118.07(19)
C20 N1 Ir1 114.28(15)
C16 N1 Ir1 127.63(13)
C21 N2 C22 119.56(18)
C21 N2 Ir1 114.90(15)
C22 N2 Ir1 125.53(13)
C2 C1 C5 108.05(19)
C2 C1 C6 125.9(2)
C5 C1 C6 125.4(2)
C2 C1 Ir1 71.25(13)
C5 C1 Ir1 72.05(13)
C6 C1 Ir1 129.70(16)
C1 C2 C3 108.4(2)
C1 C2 C7 125.72(19)
C3 C2 C7 125.7(2)
C1 C2 Ir1 70.57(12)
C3 C2 Ir1 70.09(13)
C7 C2 Ir1 128.25(15)
C2 C3 C4 107.0(2)
C2 C3 C8 127.0(2)
C4 C3 C8 125.8(2)
C2 C3 Ir1 71.49(13)
C4 C3 Ir1 71.53(13)
C8 C3 Ir1 126.57(18)
C5 C4 C3 108.76(19)
C5 C4 C9 126.0(3)
C3 C4 C9 125.2(3)
C5 C4 Ir1 71.97(13)
C3 C4 Ir1 69.56(13)
C9 C4 Ir1 126.67(19)
C4 C5 C1 107.7(2)
C4 C5 C10 126.6(2)
C1 C5 C10 125.5(2)
C4 C5 Ir1 70.62(14)
C1 C5 Ir1 69.46(13)
C10 C5 Ir1 129.22(16)
C1 C6 H6A 109.5
C1 C6 H6B 109.5
H6A C6 H6B 109.5
C1 C6 H6C 109.5
H6A C6 H6C 109.5
H6B C6 H6C 109.5
C2 C7 H7A 109.5
C2 C7 H7B 109.5
H7A C7 H7B 109.5
C2 C7 H7C 109.5
H7A C7 H7C 109.5
H7B C7 H7C 109.5
C3 C8 H8A 109.5
C3 C8 H8B 109.5
H8A C8 H8B 109.5
C3 C8 H8C 109.5
H8A C8 H8C 109.5
H8B C8 H8C 109.5
C4 C9 H9A 109.5
C4 C9 H9B 109.5
H9A C9 H9B 109.5
C4 C9 H9C 109.5
H9A C9 H9C 109.5
H9B C9 H9C 109.5
C5 C10 H10A 109.5
C5 C10 H10B 109.5
H10A C10 H10B 109.5
C5 C10 H10C 109.5
H10A C10 H10C 109.5
H10B C10 H10C 109.5
C12 C11 C16 118.3(2)
C12 C11 C17 119.4(2)
C16 C11 C17 122.2(2)
C13 C12 C11 122.6(2)
C13 C12 H12 118.7
C11 C12 H12 118.7
C12 C13 C14 117.4(2)
C12 C13 C18 121.6(2)
C14 C13 C18 120.9(2)
C13 C14 C15 122.6(2)
C13 C14 H14 118.7
C15 C14 H14 118.7
C14 C15 C16 118.4(2)
C14 C15 C19 120.0(2)
C16 C15 C19 121.5(2)
C15 C16 C11 120.7(2)
C15 C16 N1 122.07(19)
C11 C16 N1 117.18(19)
C11 C17 H17A 109.5
C11 C17 H17B 109.5
H17A C17 H17B 109.5
C11 C17 H17C 109.5
H17A C17 H17C 109.5
H17B C17 H17C 109.5
C13 C18 H18A 109.5
C13 C18 H18B 109.5
H18A C18 H18B 109.5
C13 C18 H18C 109.5
H18A C18 H18C 109.5
H18B C18 H18C 109.5
C15 C19 H19A 109.5
C15 C19 H19B 109.5
H19A C19 H19B 109.5
C15 C19 H19C 109.5
H19A C19 H19C 109.5
H19B C19 H19C 109.5
N1 C20 C21 116.0(2)
N1 C20 H20 122.0
C21 C20 H20 122.0
N2 C21 C20 114.8(2)
N2 C21 H21 122.6
C20 C21 H21 122.6
C27 C22 C23 121.6(2)
C27 C22 N2 117.36(17)
C23 C22 N2 121.03(18)
C24 C23 C22 117.8(2)
C24 C23 C28 120.7(2)
C22 C23 C28 121.5(2)
C23 C24 C25 122.7(2)
C23 C24 H24 118.6
C25 C24 H24 118.7
C24 C25 C26 117.7(2)
C24 C25 C29 121.6(2)
C26 C25 C29 120.7(2)
C25 C26 C27 122.0(2)
C25 C26 H26 119.0
C27 C26 H26 119.0
C22 C27 C26 118.09(19)
C22 C27 C30 122.8(2)
C26 C27 C30 119.10(19)
C23 C28 H28A 109.5
C23 C28 H28B 109.5
H28A C28 H28B 109.5
C23 C28 H28C 109.5
H28A C28 H28C 109.5
H28B C28 H28C 109.5
C25 C29 H29A 109.5
C25 C29 H29B 109.5
H29A C29 H29B 109.5
C25 C29 H29C 109.5
H29A C29 H29C 109.5
H29B C29 H29C 109.5
C27 C30 H30A 109.5
C27 C30 H30B 109.5
H30A C30 H30B 109.5
C27 C30 H30C 109.5
H30A C30 H30C 109.5
H30B C30 H30C 109.5
C37 B1 C49 109.47(16)
C37 B1 C31 110.17(17)
C49 B1 C31 108.51(17)
C37 B1 C43 107.17(17)
C49 B1 C43 110.22(17)
C31 B1 C43 111.29(16)
C32 C31 C36 114.17(19)
C32 C31 B1 123.36(18)
C36 C31 B1 122.47(19)
C33 C32 C31 122.9(2)
C33 C32 H32 118.6
C31 C32 H32 118.6
C34 C33 C32 120.3(2)
C34 C33 H33 119.9
C32 C33 H33 119.9
C33 C34 C35 118.8(2)
C33 C34 H34 120.6
C35 C34 H34 120.6
C34 C35 C36 120.2(2)
C34 C35 H35 119.9
C36 C35 H35 119.9
C35 C36 C31 123.5(2)
C35 C36 H36 118.3
C31 C36 H36 118.3
C38 C37 C42 115.1(2)
C38 C37 B1 122.80(19)
C42 C37 B1 121.84(18)
C39 C38 C37 122.9(2)
C39 C38 H38 118.5
C37 C38 H38 118.5
C40 C39 C38 120.3(2)
C40 C39 H39 119.8
C38 C39 H39 119.8
C39 C40 C41 118.7(2)
C39 C40 H40 120.6
C41 C40 H40 120.6
C40 C41 C42 120.5(2)
C40 C41 H41 119.8
C42 C41 H41 119.8
C41 C42 C37 122.4(2)
C41 C42 H42 118.8
C37 C42 H42 118.8
C48 C43 C44 114.7(2)
C48 C43 B1 123.23(19)
C44 C43 B1 122.00(19)
C45 C44 C43 123.3(2)
C45 C44 H44 118.4
C43 C44 H44 118.4
C46 C45 C44 120.1(2)
C46 C45 H45 119.9
C44 C45 H45 119.9
C47 C46 C45 118.5(2)
C47 C46 H46 120.7
C45 C46 H46 120.7
C46 C47 C48 120.7(2)
C46 C47 H47 119.7
C48 C47 H47 119.7
C47 C48 C43 122.6(2)
C47 C48 H48 118.7
C43 C48 H48 118.7
C54 C49 C50 114.95(19)
C54 C49 B1 123.62(19)
C50 C49 B1 121.23(18)
C51 C50 C49 123.0(2)
C51 C50 H50 118.5
C49 C50 H50 118.5
C52 C51 C50 119.7(2)
C52 C51 H51 120.1
C50 C51 H51 120.1
C53 C52 C51 119.0(2)
C53 C52 H52 120.5
C51 C52 H52 120.5
C52 C53 C54 120.6(2)
C52 C53 H53 119.7
C54 C53 H53 119.7
C53 C54 C49 122.7(2)
C53 C54 H54 118.7
C49 C54 H54 118.7

loop_
_geom_bond_atom_site_label_1
_geom_bond_atom_site_label_2
_geom_bond_distance
Ir1 N1 2.0743(18)
Ir1 N2 2.0765(17)
Ir1 C3 2.172(2)
Ir1 C1 2.182(2)
Ir1 C2 2.191(2)
Ir1 C4 2.199(2)
Ir1 C5 2.216(2)
Ir1 Cl1 2.3774(5)
N1 C20 1.299(3)
N1 C16 1.446(3)
N2 C21 1.297(3)
N2 C22 1.446(3)
C1 C2 1.430(3)
C1 C5 1.450(3)
C1 C6 1.496(3)
C2 C3 1.436(3)
C2 C7 1.495(3)
C3 C4 1.456(4)
C3 C8 1.500(4)
C4 C5 1.416(4)
C4 C9 1.502(3)
C5 C10 1.495(4)
C6 H6A 0.9800
C6 H6B 0.9800
C6 H6C 0.9800
C7 H7A 0.9800
C7 H7B 0.9800
C7 H7C 0.9800
C8 H8A 0.9800
C8 H8B 0.9800
C8 H8C 0.9800
C9 H9A 0.9800
C9 H9B 0.9800
C9 H9C 0.9800
C10 H10A 0.9800
C10 H10B 0.9800
C10 H10C 0.9800
C11 C12 1.393(3)
C11 C16 1.407(3)
C11 C17 1.501(3)
C12 C13 1.390(3)
C12 H12 0.9500
C13 C14 1.392(4)
C13 C18 1.508(3)
C14 C15 1.395(3)
C14 H14 0.9500
C15 C16 1.401(3)
C15 C19 1.511(3)
C17 H17A 0.9800
C17 H17B 0.9800
C17 H17C 0.9800
C18 H18A 0.9800
C18 H18B 0.9800
C18 H18C 0.9800
C19 H19A 0.9800
C19 H19B 0.9800
C19 H19C 0.9800
C20 C21 1.450(3)
C20 H20 0.9500
C21 H21 0.9500
C22 C27 1.398(3)
C22 C23 1.406(3)
C23 C24 1.389(3)
C23 C28 1.498(3)
C24 C25 1.393(4)
C24 H24 0.9500
C25 C26 1.396(3)
C25 C29 1.512(3)
C26 C27 1.399(3)
C26 H26 0.9500
C27 C30 1.505(3)
C28 H28A 0.9800
C28 H28B 0.9800
C28 H28C 0.9800
C29 H29A 0.9800
C29 H29B 0.9800
C29 H29C 0.9800
C30 H30A 0.9800
C30 H30B 0.9800
C30 H30C 0.9800
B1 C37 1.639(3)
B1 C49 1.643(3)
B1 C31 1.660(3)
B1 C43 1.669(3)
C31 C32 1.408(3)
C31 C36 1.409(3)
C32 C33 1.400(3)
C32 H32 0.9500
C33 C34 1.382(3)
C33 H33 0.9500
C34 C35 1.383(4)
C34 H34 0.9500
C35 C36 1.387(3)
C35 H35 0.9500
C36 H36 0.9500
C37 C38 1.397(3)
C37 C42 1.402(3)
C38 C39 1.389(3)
C38 H38 0.9500
C39 C40 1.376(3)
C39 H39 0.9500
C40 C41 1.385(4)
C40 H40 0.9500
C41 C42 1.391(3)
C41 H41 0.9500
C42 H42 0.9500
C43 C48 1.401(3)
C43 C44 1.402(3)
C44 C45 1.395(3)
C44 H44 0.9500
C45 C46 1.384(3)
C45 H45 0.9500
C46 C47 1.379(3)
C46 H46 0.9500
C47 C48 1.401(3)
C47 H47 0.9500
C48 H48 0.9500
C49 C54 1.407(3)
C49 C50 1.408(3)
C50 C51 1.401(3)
C50 H50 0.9500
C51 C52 1.390(4)
C51 H51 0.9500
C52 C53 1.384(3)
C52 H52 0.9500
C53 C54 1.394(3)
C53 H53 0.9500
C54 H54 0.9500

loop_
_geom_torsion_atom_site_label_1
_geom_torsion_atom_site_label_2
_geom_torsion_atom_site_label_3
_geom_torsion_atom_site_label_4
_geom_torsion
N2 Ir1 N1 C20 -16.62(15)
C3 Ir1 N1 C20 165.44(15)
C1 Ir1 N1 C20 -120.70(16)
C2 Ir1 N1 C20 -157.41(15)
C4 Ir1 N1 C20 152.77(19)
C5 Ir1 N1 C20 -107.8(2)
Cl1 Ir1 N1 C20 70.69(15)
N2 Ir1 N1 C16 161.53(17)
C3 Ir1 N1 C16 -16.41(19)
C1 Ir1 N1 C16 57.45(18)
C2 Ir1 N1 C16 20.74(17)
C4 Ir1 N1 C16 -29.1(3)
C5 Ir1 N1 C16 70.4(3)
Cl1 Ir1 N1 C16 -111.16(16)
N1 Ir1 N2 C21 16.80(14)
C3 Ir1 N2 C21 -171.1(3)
C1 Ir1 N2 C21 131.60(15)
C2 Ir1 N2 C21 107.20(17)
C4 Ir1 N2 C21 -157.56(15)
C5 Ir1 N2 C21 171.24(14)
Cl1 Ir1 N2 C21 -69.66(14)
N1 Ir1 N2 C22 -162.17(15)
C3 Ir1 N2 C22 9.9(4)
C1 Ir1 N2 C22 -47.37(16)
C2 Ir1 N2 C22 -71.77(18)
C4 Ir1 N2 C22 23.47(18)
C5 Ir1 N2 C22 -7.73(16)
Cl1 Ir1 N2 C22 111.37(14)
N1 Ir1 C1 C2 -71.68(13)
N2 Ir1 C1 C2 -155.50(11)
C3 Ir1 C1 C2 37.01(12)
C4 Ir1 C1 C2 80.44(14)
C5 Ir1 C1 C2 117.00(18)
Cl1 Ir1 C1 C2 81.25(18)
N1 Ir1 C1 C5 171.32(12)
N2 Ir1 C1 C5 87.50(14)
C3 Ir1 C1 C5 -79.99(14)
C2 Ir1 C1 C5 -117.00(18)
C4 Ir1 C1 C5 -36.56(14)
Cl1 Ir1 C1 C5 -35.7(2)
N1 Ir1 C1 C6 49.9(2)
N2 Ir1 C1 C6 -34.0(2)
C3 Ir1 C1 C6 158.6(2)
C2 Ir1 C1 C6 121.5(3)
C4 Ir1 C1 C6 -158.0(2)
C5 Ir1 C1 C6 -121.5(3)
Cl1 Ir1 C1 C6 -157.20(16)
C5 C1 C2 C3 3.0(3)
C6 C1 C2 C3 173.9(2)
Ir1 C1 C2 C3 -60.11(16)
C5 C1 C2 C7 -173.2(2)
C6 C1 C2 C7 -2.2(4)
Ir1 C1 C2 C7 123.7(2)
C5 C1 C2 Ir1 63.06(15)
C6 C1 C2 Ir1 -126.0(2)
N1 Ir1 C2 C1 120.94(12)
N2 Ir1 C2 C1 39.29(18)
C3 Ir1 C2 C1 -118.98(19)
C4 Ir1 C2 C1 -80.00(15)
C5 Ir1 C2 C1 -38.15(13)
Cl1 Ir1 C2 C1 -144.93(10)
N1 Ir1 C2 C3 -120.07(14)
N2 Ir1 C2 C3 158.27(14)
C1 Ir1 C2 C3 118.98(19)
C4 Ir1 C2 C3 38.98(15)
C5 Ir1 C2 C3 80.83(15)
Cl1 Ir1 C2 C3 -25.94(17)
N1 Ir1 C2 C7 0.3(2)
N2 Ir1 C2 C7 -81.4(2)
C3 Ir1 C2 C7 120.3(3)
C1 Ir1 C2 C7 -120.7(2)
C4 Ir1 C2 C7 159.3(2)
C5 Ir1 C2 C7 -158.8(2)
Cl1 Ir1 C2 C7 94.4(2)
C1 C2 C3 C4 -2.7(3)
C7 C2 C3 C4 173.4(2)
Ir1 C2 C3 C4 -63.16(16)
C1 C2 C3 C8 -177.3(2)
C7 C2 C3 C8 -1.1(4)
Ir1 C2 C3 C8 122.3(3)
C1 C2 C3 Ir1 60.41(16)
C7 C2 C3 Ir1 -123.4(2)
N1 Ir1 C3 C2 72.56(16)
N2 Ir1 C3 C2 -98.8(3)
C1 Ir1 C3 C2 -36.78(14)
C4 Ir1 C3 C2 -115.9(2)
C5 Ir1 C3 C2 -79.66(15)
Cl1 Ir1 C3 C2 160.89(13)
N1 Ir1 C3 C4 -171.56(13)
N2 Ir1 C3 C4 17.1(4)
C1 Ir1 C3 C4 79.09(16)
C2 Ir1 C3 C4 115.9(2)
C5 Ir1 C3 C4 36.22(14)
Cl1 Ir1 C3 C4 -83.24(14)
N1 Ir1 C3 C8 -50.2(2)
N2 Ir1 C3 C8 138.4(3)
C1 Ir1 C3 C8 -159.6(2)
C2 Ir1 C3 C8 -122.8(3)
C4 Ir1 C3 C8 121.4(3)
C5 Ir1 C3 C8 157.6(2)
Cl1 Ir1 C3 C8 38.1(2)
C2 C3 C4 C5 1.5(3)
C8 C3 C4 C5 176.1(2)
Ir1 C3 C4 C5 -61.62(16)
C2 C3 C4 C9 -175.7(2)
C8 C3 C4 C9 -1.1(4)
Ir1 C3 C4 C9 121.1(3)
C2 C3 C4 Ir1 63.14(16)
C8 C3 C4 Ir1 -122.2(2)
N1 Ir1 C4 C5 136.94(18)
N2 Ir1 C4 C5 -56.20(16)
C3 Ir1 C4 C5 118.83(19)
C1 Ir1 C4 C5 37.61(13)
C2 Ir1 C4 C5 80.33(14)
Cl1 Ir1 C4 C5 -142.04(12)
N1 Ir1 C4 C3 18.1(3)
N2 Ir1 C4 C3 -175.02(12)
C1 Ir1 C4 C3 -81.22(15)
C2 Ir1 C4 C3 -38.49(14)
C5 Ir1 C4 C3 -118.83(19)
Cl1 Ir1 C4 C3 99.13(13)
N1 Ir1 C4 C9 -101.2(3)
N2 Ir1 C4 C9 65.7(3)
C3 Ir1 C4 C9 -119.3(3)
C1 Ir1 C4 C9 159.5(3)
C2 Ir1 C4 C9 -157.8(3)
C5 Ir1 C4 C9 121.9(3)
Cl1 Ir1 C4 C9 -20.1(3)
C3 C4 C5 C1 0.3(3)
C9 C4 C5 C1 177.5(2)
Ir1 C4 C5 C1 -59.83(15)
C3 C4 C5 C10 -174.9(2)
C9 C4 C5 C10 2.3(4)
Ir1 C4 C5 C10 125.0(2)
C3 C4 C5 Ir1 60.11(16)
C9 C4 C5 Ir1 -122.7(3)
C2 C1 C5 C4 -2.0(2)
C6 C1 C5 C4 -173.0(2)
Ir1 C1 C5 C4 60.56(16)
C2 C1 C5 C10 173.2(2)
C6 C1 C5 C10 2.2(4)
Ir1 C1 C5 C10 -124.2(2)
C2 C1 C5 Ir1 -62.55(15)
C6 C1 C5 Ir1 126.4(2)
N1 Ir1 C5 C4 -136.97(18)
N2 Ir1 C5 C4 137.87(13)
C3 Ir1 C5 C4 -37.65(13)
C1 Ir1 C5 C4 -118.41(19)
C2 Ir1 C5 C4 -80.57(14)
Cl1 Ir1 C5 C4 44.77(14)
N1 Ir1 C5 C1 -18.6(3)
N2 Ir1 C5 C1 -103.72(13)
C3 Ir1 C5 C1 80.76(14)
C2 Ir1 C5 C1 37.84(13)
C4 Ir1 C5 C1 118.41(19)
Cl1 Ir1 C5 C1 163.18(11)
N1 Ir1 C5 C10 101.1(3)
N2 Ir1 C5 C10 16.0(2)
C3 Ir1 C5 C10 -159.6(3)
C1 Ir1 C5 C10 119.7(3)
C2 Ir1 C5 C10 157.5(3)
C4 Ir1 C5 C10 -121.9(3)
Cl1 Ir1 C5 C10 -77.1(2)
C16 C11 C12 C13 -0.1(3)
C17 C11 C12 C13 -179.9(2)
C11 C12 C13 C14 1.1(3)
C11 C12 C13 C18 -179.1(2)
C12 C13 C14 C15 -1.0(3)
C18 C13 C14 C15 179.3(2)
C13 C14 C15 C16 -0.2(4)
C13 C14 C15 C19 176.0(2)
C14 C15 C16 C11 1.3(3)
C19 C15 C16 C11 -174.8(2)
C14 C15 C16 N1 -176.6(2)
C19 C15 C16 N1 7.2(3)
C12 C11 C16 C15 -1.2(3)
C17 C11 C16 C15 178.6(2)
C12 C11 C16 N1 176.87(19)
C17 C11 C16 N1 -3.3(3)
C20 N1 C16 C15 -105.0(2)
Ir1 N1 C16 C15 76.9(3)
C20 N1 C16 C11 76.9(3)
Ir1 N1 C16 C11 -101.2(2)
C16 N1 C20 C21 -163.86(18)
Ir1 N1 C20 C21 14.5(2)
C22 N2 C21 C20 164.52(17)
Ir1 N2 C21 C20 -14.5(2)
N1 C20 C21 N2 0.0(3)
C21 N2 C22 C27 -81.5(2)
Ir1 N2 C22 C27 97.46(19)
C21 N2 C22 C23 100.2(2)
Ir1 N2 C22 C23 -80.8(2)
C27 C22 C23 C24 -2.3(3)
N2 C22 C23 C24 175.90(19)
C27 C22 C23 C28 176.6(2)
N2 C22 C23 C28 -5.1(3)
C22 C23 C24 C25 0.0(3)
C28 C23 C24 C25 -179.0(2)
C23 C24 C25 C26 1.5(4)
C23 C24 C25 C29 -178.8(2)
C24 C25 C26 C27 -0.6(4)
C29 C25 C26 C27 179.6(2)
C23 C22 C27 C26 3.1(3)
N2 C22 C27 C26 -175.19(19)
C23 C22 C27 C30 -174.1(2)
N2 C22 C27 C30 7.6(3)
C25 C26 C27 C22 -1.6(3)
C25 C26 C27 C30 175.7(2)
C37 B1 C31 C32 -122.6(2)
C49 B1 C31 C32 -2.8(3)
C43 B1 C31 C32 118.6(2)
C37 B1 C31 C36 56.9(3)
C49 B1 C31 C36 176.77(19)
C43 B1 C31 C36 -61.8(3)
C36 C31 C32 C33 3.6(3)
B1 C31 C32 C33 -176.83(19)
C31 C32 C33 C34 -1.1(3)
C32 C33 C34 C35 -1.5(4)
C33 C34 C35 C36 1.2(4)
C34 C35 C36 C31 1.6(4)
C32 C31 C36 C35 -3.8(3)
B1 C31 C36 C35 176.6(2)
C49 B1 C37 C38 -92.4(2)
C31 B1 C37 C38 26.8(3)
C43 B1 C37 C38 148.06(19)
C49 B1 C37 C42 82.2(2)
C31 B1 C37 C42 -158.6(2)
C43 B1 C37 C42 -37.4(3)
C42 C37 C38 C39 0.3(3)
B1 C37 C38 C39 175.25(19)
C37 C38 C39 C40 0.5(3)
C38 C39 C40 C41 -1.2(4)
C39 C40 C41 C42 1.1(4)
C40 C41 C42 C37 -0.2(4)
C38 C37 C42 C41 -0.5(4)
B1 C37 C42 C41 -175.5(2)
C37 B1 C43 C48 110.1(2)
C49 B1 C43 C48 -9.0(3)
C31 B1 C43 C48 -129.4(2)
C37 B1 C43 C44 -66.4(3)
C49 B1 C43 C44 174.6(2)
C31 B1 C43 C44 54.1(3)
C48 C43 C44 C45 0.4(4)
B1 C43 C44 C45 177.1(3)
C43 C44 C45 C46 -0.3(5)
C44 C45 C46 C47 0.2(4)
C45 C46 C47 C48 -0.2(4)
C46 C47 C48 C43 0.3(4)
C44 C43 C48 C47 -0.4(3)
B1 C43 C48 C47 -177.1(2)
C37 B1 C49 C54 9.6(3)
C31 B1 C49 C54 -110.6(2)
C43 B1 C49 C54 127.3(2)
C37 B1 C49 C50 -175.81(18)
C31 B1 C49 C50 63.9(2)
C43 B1 C49 C50 -58.2(2)
C54 C49 C50 C51 2.1(3)
B1 C49 C50 C51 -172.9(2)
C49 C50 C51 C52 -1.4(3)
C50 C51 C52 C53 -0.3(3)
C51 C52 C53 C54 1.0(3)
C52 C53 C54 C49 -0.1(3)
C50 C49 C54 C53 -1.4(3)
B1 C49 C54 C53 173.5(2)
